data_7246895
loop_
_publ_author_name
'Guo, Runzhong'
'Liu, Yuchen'
'Wang, Zhibin'
'Wang, Haiying'
'Liu, Huiyan'

_publ_section_title
;
 Anion-dependent dynamic structure and tunable luminescence of Zn-MOFs
 with carboxyphenyl-terpyridine ligands
;
_journal_issue 29
_journal_name_full CrystEngComm
_journal_page_first 4157
_journal_page_last 4166
_journal_paper_doi 10.1039/D3CE00405H
_journal_volume 25
_journal_year 2023
_chemical_formula_moiety 'C22 H18 N3 O4 Zn, C44 H32 N8 O11.598 Zn2, Cl O4, 3(C4 H9 N O), 0.5(H2 O)'
_chemical_formula_sum 'C78 H78 Cl N14 O23.11 Zn3'
_chemical_formula_weight 1812.86
_space_group_crystal_system monoclinic
_space_group_IT_number 14
_space_group_name_Hall '-P 2yn'
_space_group_name_H-M_alt 'P 1 21/n 1'
_atom_sites_solution_hydrogens mixed
_atom_sites_solution_primary direct
_audit_creation_date 2023-06-14
_audit_creation_method
; 
Olex2 1.5 
(compiled 2023.03.06 svn.rbb2c1857 for OlexSys, GUI svn.r6748) 
;
_audit_update_record
;
2023-06-18 deposited with the CCDC.	2023-06-28 downloaded from the CCDC.
;
_cell_angle_alpha 90
_cell_angle_beta 101.3263(10)
_cell_angle_gamma 90
_cell_formula_units_Z 4
_cell_length_a 15.5019(12)
_cell_length_b 21.9566(17)
_cell_length_c 23.6652(18)
_cell_measurement_reflns_used 9898
_cell_measurement_temperature 296.15
_cell_measurement_theta_max 27.43
_cell_measurement_theta_min 2.35
_cell_volume 7898.0(11)
_computing_cell_refinement 'SAINT v8.37A (Bruker, 2015)'
_computing_data_collection 'Bruker APEX2'
_computing_data_reduction 'SAINT v8.37A (Bruker, 2015)'
_computing_molecular_graphics 'Olex2 1.5 (Dolomanov et al., 2009)'
_computing_publication_material 'Olex2 1.5 (Dolomanov et al., 2009)'
_computing_structure_refinement 'SHELXL 2018/3 (Sheldrick, 2015)'
_computing_structure_solution 'SHELXS  (Sheldrick, 2008)'
_diffrn_ambient_temperature 296.15
_diffrn_measured_fraction_theta_full 0.997
_diffrn_measured_fraction_theta_max 0.990
_diffrn_measurement_device_type 'Bruker APEX-II CCD'
_diffrn_measurement_method '\f and \w scans'
_diffrn_radiation_type MoK\a
_diffrn_radiation_wavelength 0.71073
_diffrn_reflns_av_R_equivalents 0.0283
_diffrn_reflns_av_unetI/netI 0.0375
_diffrn_reflns_Laue_measured_fraction_full 0.997
_diffrn_reflns_Laue_measured_fraction_max 0.990
_diffrn_reflns_limit_h_max 20
_diffrn_reflns_limit_h_min -13
_diffrn_reflns_limit_k_max 28
_diffrn_reflns_limit_k_min -28
_diffrn_reflns_limit_l_max 27
_diffrn_reflns_limit_l_min -30
_diffrn_reflns_number 47993
_diffrn_reflns_point_group_measured_fraction_full 0.997
_diffrn_reflns_point_group_measured_fraction_max 0.990
_diffrn_reflns_theta_full 25.242
_diffrn_reflns_theta_max 27.520
_diffrn_reflns_theta_min 1.277
_diffrn_source_current 30.0
_diffrn_source_power 1.5
_diffrn_source_voltage 50.0
_diffrn_standards_number 0
_exptl_absorpt_coefficient_mu 1.025
_exptl_absorpt_correction_T_max 0.7456
_exptl_absorpt_correction_T_min 0.5473
_exptl_absorpt_correction_type none
_exptl_absorpt_process_details
; 
SADABS-2016/2 (Bruker,2016/2) was used for absorption correction. 
wR2(int) was 0.1295 before and 0.0385 after correction. 
The Ratio of minimum to maximum transmission is 0.7340. 
The \l/2 correction factor is Not present. 
;
_exptl_crystal_colour colourless
_exptl_crystal_density_diffrn 1.525
_exptl_crystal_description block
_exptl_crystal_F_000 3744
_exptl_crystal_size_max 0.22
_exptl_crystal_size_mid 0.18
_exptl_crystal_size_min 0.16
_refine_diff_density_max 0.830
_refine_diff_density_min -1.387
_refine_diff_density_rms 0.091
_refine_ls_extinction_method none
_refine_ls_goodness_of_fit_ref 1.046
_refine_ls_hydrogen_treatment mixed
_refine_ls_matrix_type full
_refine_ls_number_parameters 1259
_refine_ls_number_reflns 17982
_refine_ls_number_restraints 179
_refine_ls_restrained_S_all 14.101
_refine_ls_R_factor_all 0.0864
_refine_ls_R_factor_gt 0.0600
_refine_ls_shift/su_max 0.001
_refine_ls_shift/su_mean 0.000
_refine_ls_structure_factor_coef Fsqd
_refine_ls_weighting_details 'w=1/[\s^2^(Fo^2^)+(0.0738P)^2^+13.6372P] where P=(Fo^2^+2Fc^2^)/3'
_refine_ls_weighting_scheme calc
_refine_ls_wR_factor_gt 0.1524
_refine_ls_wR_factor_ref 0.1673
_reflns_Friedel_coverage 0.000
_reflns_number_gt 12969
_reflns_number_total 17982
_reflns_threshold_expression 'I > 2\s(I)'
_cod_data_source_file d3ce00405h2.cif
_cod_data_source_block compound1-ClO4
_cod_depositor_comments 'Adding full bibliography for 7246892--7246895.cif.'
_cod_database_code 7246895
_shelx_shelxl_version_number 2018/3
_shelx_space_group_comment
; 
The symmetry employed for this shelxl refinement is uniquely defined 
by the following loop, which should always be used as a source of 
symmetry information in preference to the above space-group names. 
They are only intended as comments. 
;
_shelx_estimated_absorpt_t_max 0.853
_shelx_estimated_absorpt_t_min 0.806
_olex2_refinement_description
; 
1. Fixed Uiso 
 At 1.2 times of: 
  All C(H) groups 
 At 1.5 times of: 
  All C(H,H,H) groups, All O(H,H) groups 
2. Restrained distances 
 H7B-H25 
 2.2 with sigma of 0.01 
 Zn1-H18A \\sim Zn1-H18B 
 with sigma of 0.02 
 Zn3-H10A \\sim Zn3-H10B 
 with sigma of 0.02 
 O19-O28 \\sim O19A-O28A 
 with sigma of 0.04 
 O8-O28 \\sim O8A-O28A 
 with sigma of 0.04 
 O8-O19 \\sim O8A-O19A 
 with sigma of 0.04 
 Zn2-N25 \\sim Zn2-N25A 
 with sigma of 0.04 
 N25-O28 \\sim N25A-O28A 
 with sigma of 0.02 
 O19-N25 \\sim O19A-N25A 
 with sigma of 0.02 
 O8-N25 \\sim O8A-N25A 
 with sigma of 0.02 
 Zn2-O28 \\sim Zn2-O28A 
 with sigma of 0.02 
3. Rigid bond restraints 
 C73A 
 with sigma for 1-2 distances of 0.01 and sigma for 1-3 distances of 0.02 
4. Uiso/Uaniso restraints and constraints 
Uanis(O17) \\sim Ueq, Uanis(O22) \\sim Ueq, Uanis(O23) \\sim Ueq: with sigma of 
0.005 and sigma for terminal atoms of 0.01 
Uanis(O8A) \\sim Ueq, Uanis(O15A) \\sim Ueq, Uanis(O19A) \\sim Ueq: with sigma 
of 0.01 and sigma for terminal atoms of 0.02 
5. Rigid body (RIGU) restrains 
 O16, C76, C77, C78, C75, N13 
 with sigma for 1-2 distances of 0.004 and sigma for 1-3 distances of 0.004 
 O16A, C76A, C77A, C78A, C75A, N13A 
 with sigma for 1-2 distances of 0.004 and sigma for 1-3 distances of 0.004 
 O13, O12, O11 
 with sigma for 1-2 distances of 0.004 and sigma for 1-3 distances of 0.004 
 O15, C71, C72, C73, N12, C9 
 with sigma for 1-2 distances of 0.004 and sigma for 1-3 distances of 0.004 
 O15A, C71A, C72A, C73A, N12A, C9A 
 with sigma for 1-2 distances of 0.004 and sigma for 1-3 distances of 0.004 
6. Others 
 Sof(N25A)=Sof(O8A)=Sof(O19A)=Sof(O28A)=1-FVAR(1) 
 Sof(N25)=Sof(O8)=Sof(O19)=Sof(O28)=FVAR(1) 
 Sof(O16A)=Sof(C75A)=Sof(C76A)=Sof(H76D)=Sof(H76E)=Sof(H76F)=Sof(N13A)= 
 Sof(C77A)=Sof(H77D)=Sof(H77E)=Sof(H77F)=Sof(C78A)=Sof(H78D)=Sof(H78E)= 
 Sof(H78F)=1-FVAR(2) 
 Sof(O16)=Sof(C76)=Sof(H76A)=Sof(H76B)=Sof(H76C)=Sof(C77)=Sof(H77A)=Sof(H77B)= 
 Sof(H77C)=Sof(C78)=Sof(H78A)=Sof(H78B)=Sof(H78C)=Sof(C75)=Sof(N13)=FVAR(2) 
 Sof(O13)=Sof(O12)=Sof(O11)=FVAR(3) 
 Sof(O15A)=Sof(C9A)=Sof(C71A)=Sof(H71D)=Sof(H71E)=Sof(H71F)=Sof(N12A)= 
 Sof(C72A)=Sof(H72D)=Sof(H72E)=Sof(H72F)=Sof(C73A)=Sof(H73D)=Sof(H73E)= 
 Sof(H73F)=1-FVAR(4) 
 Sof(O15)=Sof(C71)=Sof(H71A)=Sof(H71B)=Sof(H71C)=Sof(C72)=Sof(H72A)=Sof(H72B)= 
 Sof(H72C)=Sof(C73)=Sof(H73A)=Sof(H73B)=Sof(H73C)=Sof(N12)=Sof(C9)=FVAR(4) 
 Fixed Sof: O17(0.5) H17A(0.5) H17B(0.5) 
7.a Free rotating group: 
 O10(H10A,H10B), O18(H18A,H18B), O17(H17A,H17B) 
7.b Rotating group: 
 O7(H7A,H7B), O9(H9A,H9B) 
7.c Aromatic/amide H refined with riding coordinates: 
 C37(H37), C64(H64), C12(H12), C56(H56), C34(H34), C53(H53), C47(H47), 
 C31(H31), C6(H6), C7(H7), C19(H19), C50(H50), C25(H25), C48(H48), C51(H51), 
 C28(H28), C65(H65), C14(H14), C21(H21), C22(H22), C43(H43), C26(H26), C17(H17), 
  C3(H3), C4(H4), C16(H16), C59(H59), C15(H15), C39(H39), C44(H44), C41(H41), 
 C63(H63), C38(H38), C29(H29), C66(H66), C42(H42), C20(H20), C58(H58), C36(H36), 
  C60(H60), C61(H61) 
7.d Idealised Me refined as rotating group: 
 C70(H70A,H70B,H70C), C69(H69A,H69B,H69C), C68(H68A,H68B,H68C), C76(H76A,H76B, 
 H76C), C77(H77A,H77B,H77C), C78(H78A,H78B,H78C), C76A(H76D,H76E,H76F), 
 C77A(H77D,H77E,H77F), C78A(H78D,H78E,H78F), C71(H71A,H71B,H71C), C72(H72A,H72B, 
 H72C), C73(H73A,H73B,H73C), C71A(H71D,H71E,H71F), C72A(H72D,H72E,H72F), 
 C73A(H73D,H73E,H73F) 
;
_olex2_submission_special_instructions 'No special instructions were received'

loop_
_space_group_symop_operation_xyz
'x, y, z'
'-x+1/2, y+1/2, -z+1/2'
'-x, -y, -z'
'x-1/2, -y-1/2, z-1/2'

loop_
_atom_site_label
_atom_site_type_symbol
_atom_site_fract_x
_atom_site_fract_y
_atom_site_fract_z
_atom_site_U_iso_or_equiv
_atom_site_adp_type
_atom_site_occupancy
_atom_site_site_symmetry_order
_atom_site_calc_flag
_atom_site_refinement_flags_posn
_atom_site_refinement_flags_adp
_atom_site_refinement_flags_occupancy
_atom_site_disorder_assembly
_atom_site_disorder_group
Zn1 Zn 0.17367(2) 0.73570(2) 0.79375(2) 0.02793(11) Uani 1 1 d D . . . .
Zn2 Zn -0.17138(2) 0.08304(2) 0.38537(2) 0.03433(12) Uani 1 1 d D . . . .
Zn3 Zn 0.32239(2) 0.06689(2) -0.11497(2) 0.02976(11) Uani 1 1 d D . . . .
Cl1 Cl 0.13852(16) 0.25467(10) 0.09656(12) 0.1163(8) Uani 1 1 d . . . . .
C37 C 0.6788(3) 0.1002(3) 0.28622(17) 0.0546(12) Uani 1 1 d . . . . .
H37 H 0.724758 0.108760 0.267456 0.065 Uiso 1 1 calc R U . . .
C70 C 0.7953(4) 0.0631(4) -0.0161(3) 0.097(2) Uani 1 1 d . . . . .
H70A H 0.778845 0.096312 0.005934 0.145 Uiso 1 1 calc R U . . .
H70B H 0.795948 0.025962 0.005430 0.145 Uiso 1 1 calc R U . . .
H70C H 0.753654 0.059577 -0.051757 0.145 Uiso 1 1 calc R U . . .
C64 C 1.1720(2) 0.0538(2) -0.21696(16) 0.0495(11) Uani 1 1 d . . . . .
H64 H 1.217305 0.045080 -0.236290 0.059 Uiso 1 1 calc R U . . .
C49 C 0.6869(2) 0.07177(16) -0.23764(14) 0.0266(7) Uani 1 1 d . . . . .
C2 C 0.3879(2) 0.73736(17) 0.71881(14) 0.0298(7) Uani 1 1 d . . . . .
C69 C 0.9449(5) 0.0723(3) 0.0763(3) 0.099(2) Uani 1 1 d . . . . .
H69A H 0.884229 0.067629 0.079056 0.148 Uiso 1 1 calc R U . . .
H69B H 0.968832 0.107601 0.097688 0.148 Uiso 1 1 calc R U . . .
H69C H 0.977256 0.036818 0.091987 0.148 Uiso 1 1 calc R U . . .
C52 C 0.7681(2) 0.07366(16) -0.26246(14) 0.0276(7) Uani 1 1 d . . . . .
C68 C 1.0389(4) 0.0915(3) 0.0040(3) 0.096(2) Uani 1 1 d . . . . .
H68A H 1.065975 0.053690 -0.003236 0.143 Uiso 1 1 calc R U . . .
H68B H 1.074243 0.111156 0.036781 0.143 Uiso 1 1 calc R U . . .
H68C H 1.034007 0.117389 -0.029115 0.143 Uiso 1 1 calc R U . . .
C67 C 0.8853(4) 0.0746(3) -0.0284(3) 0.0721(15) Uani 1 1 d . . . . .
C12 C 0.7058(2) 0.74115(17) 0.68051(14) 0.0299(7) Uani 1 1 d . . . . .
H12 H 0.713508 0.739683 0.720463 0.036 Uiso 1 1 calc R U . . .
C62 C 1.0174(2) 0.06665(17) -0.22106(14) 0.0301(7) Uani 1 1 d . . . . .
C45 C 0.4500(2) 0.06796(16) -0.16867(16) 0.0324(8) Uani 1 1 d . . . . .
C18 C 0.8700(2) 0.73922(16) 0.68795(13) 0.0254(7) Uani 1 1 d . . . . .
C56 C 0.8522(2) 0.06847(17) -0.22880(14) 0.0302(7) Uani 1 1 d . . . . .
H56 H 0.859257 0.064404 -0.189036 0.036 Uiso 1 1 calc R U . . .
C11 C 0.7786(2) 0.74218(15) 0.65407(13) 0.0254(7) Uani 1 1 d . . . . .
C1 C 0.3060(2) 0.73741(17) 0.74410(15) 0.0301(7) Uani 1 1 d . . . . .
C35 C 0.5235(2) 0.09228(17) 0.28116(14) 0.0307(7) Uani 1 1 d . . . . .
C55 C 0.9258(2) 0.06934(16) -0.25454(14) 0.0283(7) Uani 1 1 d . . . . .
C27 C 0.1941(2) 0.09921(17) 0.26491(14) 0.0289(7) Uani 1 1 d . . . . .
C8 C 0.6211(2) 0.74235(16) 0.64660(14) 0.0283(7) Uani 1 1 d . . . . .
C34 C 0.3592(2) 0.09857(17) 0.27329(14) 0.0310(7) Uani 1 1 d . . . . .
H34 H 0.366830 0.100209 0.313228 0.037 Uiso 1 1 calc R U . . .
C53 C 0.7626(2) 0.08080(18) -0.32178(14) 0.0325(8) Uani 1 1 d . . . . .
H53 H 0.708217 0.086234 -0.346014 0.039 Uiso 1 1 calc R U . . .
C5 C 0.5407(2) 0.74095(17) 0.67279(14) 0.0291(7) Uani 1 1 d . . . . .
C33 C 0.4322(2) 0.09522(16) 0.24722(14) 0.0286(7) Uani 1 1 d . . . . .
C54 C 0.8389(2) 0.07976(17) -0.34433(14) 0.0304(7) Uani 1 1 d . . . . .
C47 C 0.5293(2) 0.06042(17) -0.25075(15) 0.0337(8) Uani 1 1 d . . . . .
H47 H 0.475427 0.053933 -0.275274 0.040 Uiso 1 1 calc R U . . .
C46 C 0.5325(2) 0.06982(16) -0.19245(14) 0.0276(7) Uani 1 1 d . . . . .
C24 C 0.0410(2) 0.09401(17) 0.31129(15) 0.0324(8) Uani 1 1 d . . . . .
C30 C 0.2747(2) 0.09948(16) 0.23940(14) 0.0286(7) Uani 1 1 d . . . . .
C13 C 0.6852(2) 0.74991(17) 0.50092(14) 0.0300(7) Uani 1 1 d . . . . .
C57 C 0.8353(2) 0.08225(17) -0.40753(14) 0.0316(8) Uani 1 1 d . . . . .
C31 C 0.2689(2) 0.09824(19) 0.17976(15) 0.0351(8) Uani 1 1 d . . . . .
H31 H 0.214167 0.099360 0.155145 0.042 Uiso 1 1 calc R U . . .
C6 C 0.5447(2) 0.7300(2) 0.73043(16) 0.0441(10) Uani 1 1 d . . . . .
H6 H 0.599089 0.723758 0.754446 0.053 Uiso 1 1 calc R U . . .
C23 C -0.0407(2) 0.09159(18) 0.33606(17) 0.0383(9) Uani 1 1 d . . . . .
C7 C 0.4688(2) 0.7282(2) 0.75348(16) 0.0433(10) Uani 1 1 d . . . . .
H7 H 0.472925 0.720709 0.792598 0.052 Uiso 1 1 calc R U . . .
C19 C 0.9402(2) 0.75309(18) 0.66178(15) 0.0356(8) Uani 1 1 d . . . . .
H19 H 0.930323 0.764444 0.623180 0.043 Uiso 1 1 calc R U . . .
C50 C 0.6903(2) 0.08131(18) -0.17932(15) 0.0332(8) Uani 1 1 d . . . . .
H50 H 0.744094 0.088650 -0.154990 0.040 Uiso 1 1 calc R U . . .
C25 C 0.0364(2) 0.1044(2) 0.25342(17) 0.0450(10) Uani 1 1 d . . . . .
H25 H -0.018170 0.109528 0.229247 0.054 Uiso 1 1 calc DR U . . .
C48 C 0.6059(2) 0.06059(18) -0.27284(15) 0.0359(8) Uani 1 1 d . . . . .
H48 H 0.602772 0.053101 -0.311869 0.043 Uiso 1 1 calc R U . . .
C10 C 0.6902(2) 0.74647(16) 0.56413(14) 0.0294(7) Uani 1 1 d . . . . .
C51 C 0.6140(2) 0.07999(18) -0.15697(15) 0.0335(8) Uani 1 1 d . . . . .
H51 H 0.617346 0.085996 -0.117689 0.040 Uiso 1 1 calc R U . . .
C28 C 0.1988(2) 0.0894(2) 0.32315(16) 0.0446(10) Uani 1 1 d . . . . .
H28 H 0.253401 0.084202 0.347275 0.054 Uiso 1 1 calc R U . . .
C65 C 1.1252(2) 0.0766(2) -0.13462(17) 0.0534(12) Uani 1 1 d . . . . .
H65 H 1.137645 0.084380 -0.095214 0.064 Uiso 1 1 calc R U . . .
C14 C 0.6125(2) 0.7293(2) 0.46167(15) 0.0404(9) Uani 1 1 d . . . . .
H14 H 0.564586 0.712744 0.474533 0.048 Uiso 1 1 calc R U . . .
C32 C 0.3453(2) 0.09531(17) 0.15729(14) 0.0299(7) Uani 1 1 d . . . . .
C21 C 0.9769(2) 0.71814(18) 0.77298(15) 0.0342(8) Uani 1 1 d . . . . .
H21 H 0.989075 0.704907 0.811048 0.041 Uiso 1 1 calc R U . . .
C22 C 0.8901(2) 0.72141(18) 0.74507(14) 0.0329(8) Uani 1 1 d . . . . .
H22 H 0.845415 0.711684 0.764568 0.039 Uiso 1 1 calc R U . . .
C40 C 0.3405(2) 0.09144(17) 0.09383(14) 0.0300(7) Uani 1 1 d . . . . .
C43 C 0.3898(2) 0.05000(18) 0.01253(14) 0.0336(8) Uani 1 1 d . . . . .
H43 H 0.427438 0.023939 -0.001976 0.040 Uiso 1 1 calc R U . . .
C26 C 0.1123(2) 0.1073(2) 0.23085(16) 0.0465(11) Uani 1 1 d . . . . .
H26 H 0.107726 0.114809 0.191712 0.056 Uiso 1 1 calc R U . . .
C17 C 0.7545(2) 0.7739(2) 0.47881(15) 0.0377(9) Uani 1 1 d . . . . .
H17 H 0.804995 0.787470 0.503584 0.045 Uiso 1 1 calc R U . . .
C3 C 0.3823(2) 0.7474(2) 0.66078(16) 0.0481(11) Uani 1 1 d . . . . .
H3 H 0.327622 0.752570 0.636799 0.058 Uiso 1 1 calc R U . . .
C4 C 0.4588(3) 0.7498(2) 0.63793(17) 0.0490(11) Uani 1 1 d . . . . .
H4 H 0.454599 0.757402 0.598829 0.059 Uiso 1 1 calc R U . . .
C16 C 0.7482(2) 0.77759(19) 0.42011(15) 0.0375(9) Uani 1 1 d . . . . .
H16 H 0.794660 0.794735 0.406119 0.045 Uiso 1 1 calc R U . . .
C59 C 0.7688(2) 0.11330(19) -0.50319(15) 0.0379(9) Uani 1 1 d . . . . .
H59 H 0.724936 0.134905 -0.527514 0.045 Uiso 1 1 calc R U . . .
C15 C 0.6119(2) 0.73348(19) 0.40346(15) 0.0387(9) Uani 1 1 d . . . . .
H15 H 0.563078 0.718827 0.377785 0.046 Uiso 1 1 calc R U . . .
C39 C 0.5436(2) 0.0767(2) 0.33913(16) 0.0459(10) Uani 1 1 d . . . . .
H39 H 0.498710 0.068799 0.359059 0.055 Uiso 1 1 calc R U . . .
C44 C 0.3987(2) 0.05462(18) 0.07132(15) 0.0332(8) Uani 1 1 d . . . . .
H44 H 0.442933 0.033451 0.095731 0.040 Uiso 1 1 calc R U . . .
C41 C 0.2783(2) 0.12409(19) 0.05517(15) 0.0376(9) Uani 1 1 d . . . . .
H41 H 0.238346 0.149292 0.068396 0.045 Uiso 1 1 calc R U . . .
C63 C 1.0871(2) 0.0539(2) -0.24798(17) 0.0501(11) Uani 1 1 d . . . . .
H63 H 1.076381 0.045435 -0.287239 0.060 Uiso 1 1 calc R U . . .
C38 C 0.6298(2) 0.0729(2) 0.36686(16) 0.0486(11) Uani 1 1 d . . . . .
H38 H 0.641511 0.060785 0.405275 0.058 Uiso 1 1 calc R U . . .
C29 C 0.1229(2) 0.0873(2) 0.34598(17) 0.0479(11) Uani 1 1 d . . . . .
H29 H 0.127451 0.081284 0.385354 0.058 Uiso 1 1 calc R U . . .
C66 C 1.0385(2) 0.0774(2) -0.16242(16) 0.0480(11) Uani 1 1 d . . . . .
H66 H 0.994357 0.085086 -0.141874 0.058 Uiso 1 1 calc R U . . .
C42 C 0.2768(2) 0.11859(18) -0.00290(15) 0.0362(8) Uani 1 1 d . . . . .
H42 H 0.236949 0.142215 -0.028204 0.043 Uiso 1 1 calc R U . . .
C20 C 1.0242(2) 0.74992(18) 0.69329(15) 0.0361(9) Uani 1 1 d . . . . .
H20 H 1.070066 0.760285 0.675061 0.043 Uiso 1 1 calc R U . . .
C58 C 0.7679(2) 0.11259(19) -0.44487(15) 0.0373(9) Uani 1 1 d . . . . .
H58 H 0.723146 0.131980 -0.430738 0.045 Uiso 1 1 calc R U . . .
C36 C 0.5944(2) 0.1035(2) 0.25533(16) 0.0506(12) Uani 1 1 d . . . . .
H36 H 0.584716 0.113343 0.216375 0.061 Uiso 1 1 calc R U . . .
C60 C 0.8947(2) 0.05633(19) -0.49020(15) 0.0386(9) Uani 1 1 d . . . . .
H60 H 0.938372 0.036958 -0.505467 0.046 Uiso 1 1 calc R U . . .
C61 C 0.9003(2) 0.0547(2) -0.43170(15) 0.0381(9) Uani 1 1 d . . . . .
H61 H 0.947356 0.035179 -0.408230 0.046 Uiso 1 1 calc R U . . .
N11 N 0.9514(3) 0.0795(2) 0.0156(2) 0.0744(13) Uani 1 1 d . . . . .
N10 N 0.2933(3) -0.0653(2) -0.12104(19) 0.0683(12) Uani 1 1 d . . . . .
N3 N 1.04439(17) 0.73300(14) 0.74819(12) 0.0288(6) Uani 1 1 d . . . . .
N7 N 0.91941(17) 0.07375(14) -0.31174(12) 0.0306(6) Uani 1 1 d . . . . .
N1 N 0.77114(18) 0.74506(14) 0.59682(12) 0.0291(6) Uani 1 1 d . . . . .
N2 N 0.67795(19) 0.75757(14) 0.38206(12) 0.0311(6) Uani 1 1 d . . . . .
N4 N 0.42596(17) 0.09313(14) 0.19007(12) 0.0303(6) Uani 1 1 d . . . . .
N5 N 0.69816(18) 0.08547(15) 0.34196(12) 0.0353(7) Uani 1 1 d . . . . .
N25 N -0.1566(14) -0.0542(4) 0.3923(8) 0.039(4) Uani 0.551(9) 1 d D . P A 1
N9 N 1.19281(18) 0.06548(15) -0.16071(12) 0.0356(7) Uani 1 1 d . . . . .
N6 N 0.32975(18) 0.08104(14) -0.02496(11) 0.0298(6) Uani 1 1 d . . . . .
N8 N 0.82972(18) 0.08442(15) -0.52652(12) 0.0327(7) Uani 1 1 d . . . . .
N25A N -0.1703(17) -0.0530(6) 0.3780(12) 0.060(8) Uani 0.449(9) 1 d D . P A 2
O13 O 0.2660(4) -0.1165(2) -0.1096(2) 0.101(2) Uani 0.866(8) 1 d . . P B 1
O7 O 0.16768(18) 0.83210(13) 0.79245(12) 0.0433(6) Uani 1 1 d . . . . .
H7A H 0.127577 0.850205 0.814041 0.065 Uiso 1 1 d R U . . .
H7B H 0.143983 0.849765 0.755433 0.065 Uiso 1 1 d DR U . . .
O1 O 0.31186(17) 0.73479(13) 0.79704(11) 0.0415(6) Uani 1 1 d . . . . .
O2 O 0.23139(15) 0.74017(13) 0.71032(11) 0.0374(6) Uani 1 1 d . . . . .
O10 O 0.3180(2) 0.16313(13) -0.11843(12) 0.0473(7) Uani 1 1 d G . . . .
H10A H 0.357522 0.184050 -0.096880 0.071 Uiso 1 1 d DG U . . .
H10B H 0.309442 0.181454 -0.150680 0.071 Uiso 1 1 d DG U . . .
O5 O 0.45559(16) 0.06174(13) -0.11530(11) 0.0417(7) Uani 1 1 d . . . . .
O8 O -0.1667(8) -0.1076(4) 0.3683(5) 0.085(3) Uani 0.551(9) 1 d D . P A 1
O14 O 0.8961(3) 0.0804(3) -0.07820(18) 0.1001(16) Uani 1 1 d . . . . .
O6 O 0.37671(16) 0.07235(14) -0.20196(12) 0.0450(7) Uani 1 1 d . . . . .
O12 O 0.2910(5) -0.0580(3) -0.1705(3) 0.123(3) Uani 0.866(8) 1 d . . P B 1
O19 O -0.1028(5) -0.0497(3) 0.4360(3) 0.073(3) Uani 0.551(9) 1 d D . P A 1
O18 O 0.1725(2) 0.63966(13) 0.79879(12) 0.0479(7) Uani 1 1 d G . . . .
H18A H 0.213828 0.619061 0.818871 0.072 Uiso 1 1 d DG U . . .
H18B H 0.151838 0.616568 0.770501 0.072 Uiso 1 1 d DG U . . .
O28 O -0.1949(5) -0.0131(3) 0.3654(3) 0.061(2) Uani 0.551(9) 1 d D . P A 1
O9 O -0.17799(18) 0.18228(13) 0.39004(12) 0.0441(7) Uani 1 1 d . . . . .
H9A H -0.129526 0.196404 0.410146 0.066 Uiso 1 1 d R U . . .
H9B H -0.180139 0.197934 0.356287 0.066 Uiso 1 1 d R U . . .
O3 O -0.03408(19) 0.08308(17) 0.38921(13) 0.0601(9) Uani 1 1 d . . . . .
O4 O -0.11457(16) 0.09782(14) 0.30428(12) 0.0439(7) Uani 1 1 d . . . . .
O21 O 0.1022(3) 0.20242(18) 0.1097(2) 0.0874(13) Uani 1 1 d . . . . .
O11 O 0.3172(3) -0.02642(18) -0.08830(19) 0.0723(15) Uani 0.866(8) 1 d . . P B 1
O20 O 0.1056(3) 0.30733(18) 0.11080(19) 0.0887(13) Uani 1 1 d . . . . .
O22 O 0.1334(5) 0.2533(2) 0.0348(3) 0.137(2) Uani 1 1 d . U . . .
O23 O 0.2343(5) 0.2538(4) 0.1368(5) 0.192(3) Uani 1 1 d . U . . .
O8A O -0.1336(15) -0.1065(8) 0.3872(12) 0.192(11) Uani 0.449(9) 1 d D U P A 2
O19A O -0.2456(10) -0.0512(8) 0.3632(8) 0.180(7) Uani 0.449(9) 1 d D U P A 2
O28A O -0.1278(7) -0.0076(4) 0.3901(5) 0.092(4) Uani 0.449(9) 1 d D . P A 2
O16 O 0.3923(18) 0.0787(11) 0.4220(10) 0.085(6) Uani 0.484(15) 1 d . . P C 1
C76 C 0.5331(13) 0.0802(11) 0.5046(12) 0.088(7) Uani 0.484(15) 1 d . . P C 1
H76A H 0.568090 0.079638 0.475329 0.132 Uiso 0.484(15) 1 calc R U P C 1
H76B H 0.545937 0.044689 0.528465 0.132 Uiso 0.484(15) 1 calc R U P C 1
H76C H 0.546493 0.116083 0.527800 0.132 Uiso 0.484(15) 1 calc R U P C 1
C77 C 0.290(2) 0.0575(15) 0.4966(15) 0.065(6) Uani 0.484(15) 1 d . . P C 1
H77A H 0.287915 0.013791 0.494851 0.098 Uiso 0.484(15) 1 calc R U P C 1
H77B H 0.265918 0.073934 0.459235 0.098 Uiso 0.484(15) 1 calc R U P C 1
H77C H 0.256595 0.071677 0.523975 0.098 Uiso 0.484(15) 1 calc R U P C 1
C78 C 0.421(3) 0.097(2) 0.5742(16) 0.072(6) Uani 0.484(15) 1 d . . P C 1
H78A H 0.380920 0.089812 0.599829 0.108 Uiso 0.484(15) 1 calc R U P C 1
H78B H 0.433501 0.140045 0.573798 0.108 Uiso 0.484(15) 1 calc R U P C 1
H78C H 0.474254 0.075049 0.587202 0.108 Uiso 0.484(15) 1 calc R U P C 1
C75 C 0.4297(10) 0.0804(8) 0.4745(6) 0.081(5) Uani 0.484(15) 1 d . . P C 1
N13 N 0.3786(6) 0.0766(4) 0.5137(4) 0.053(3) Uani 0.484(15) 1 d . . P C 1
O16A O 0.400(2) 0.0511(10) 0.4247(10) 0.095(7) Uani 0.516(15) 1 d . . P C 2
C75A C 0.3797(9) 0.0672(6) 0.4716(5) 0.067(3) Uani 0.516(15) 1 d . . P C 2
C76A C 0.286(2) 0.0594(19) 0.4823(15) 0.089(9) Uani 0.516(15) 1 d . . P C 2
H76D H 0.259194 0.098586 0.482810 0.134 Uiso 0.516(15) 1 calc R U P C 2
H76E H 0.288622 0.039583 0.518755 0.134 Uiso 0.516(15) 1 calc R U P C 2
H76F H 0.252763 0.034978 0.452178 0.134 Uiso 0.516(15) 1 calc R U P C 2
N13A N 0.4409(7) 0.0833(5) 0.5148(5) 0.078(4) Uani 0.516(15) 1 d . . P C 2
C77A C 0.5204(12) 0.1090(11) 0.4938(10) 0.082(6) Uani 0.516(15) 1 d . . P C 2
H77D H 0.566350 0.079065 0.498823 0.123 Uiso 0.516(15) 1 calc R U P C 2
H77E H 0.540984 0.144829 0.515556 0.123 Uiso 0.516(15) 1 calc R U P C 2
H77F H 0.503782 0.119359 0.453684 0.123 Uiso 0.516(15) 1 calc R U P C 2
C78A C 0.421(3) 0.084(2) 0.5756(17) 0.098(11) Uani 0.516(15) 1 d . . P C 2
H78D H 0.360625 0.095380 0.573675 0.148 Uiso 0.516(15) 1 calc R U P C 2
H78E H 0.458799 0.112470 0.598980 0.148 Uiso 0.516(15) 1 calc R U P C 2
H78F H 0.430535 0.043891 0.592150 0.148 Uiso 0.516(15) 1 calc R U P C 2
C79 C 0.6145(2) 0.74487(18) 0.58738(15) 0.0344(8) Uani 1 1 d . . . . .
O17 O 0.9335(5) 0.8497(3) 0.5129(3) 0.073(2) Uani 0.5 1 d G U P . .
H17A H 0.917690 0.873580 0.484420 0.109 Uiso 0.5 1 d G U P . .
H17B H 0.931616 0.871636 0.542280 0.109 Uiso 0.5 1 d G U P . .
H79 H 0.556(3) 0.7452(19) 0.563(2) 0.055(13) Uiso 1 1 d . . . . .
O15 O 0.4406(6) 0.2340(7) -0.0496(4) 0.067(2) Uani 0.686(13) 1 d . . P D 1
C71 C 0.5504(14) 0.1675(10) -0.0178(9) 0.080(4) Uani 0.686(13) 1 d . . P D 1
H71A H 0.538825 0.157810 -0.058098 0.121 Uiso 0.686(13) 1 calc R U P D 1
H71B H 0.548287 0.131004 0.004215 0.121 Uiso 0.686(13) 1 calc R U P D 1
H71C H 0.607672 0.185640 -0.007216 0.121 Uiso 0.686(13) 1 calc R U P D 1
C72 C 0.5380(14) 0.1991(11) 0.0976(7) 0.085(5) Uani 0.686(13) 1 d . . P D 1
H72A H 0.576846 0.230595 0.115562 0.128 Uiso 0.686(13) 1 calc R U P D 1
H72B H 0.571965 0.166121 0.086648 0.128 Uiso 0.686(13) 1 calc R U P D 1
H72C H 0.503332 0.184488 0.124236 0.128 Uiso 0.686(13) 1 calc R U P D 1
C73 C 0.4194(15) 0.2697(12) 0.0493(8) 0.129(8) Uani 0.686(13) 1 d . . P D 1
H73A H 0.383026 0.258718 0.076168 0.193 Uiso 0.686(13) 1 calc R U P D 1
H73B H 0.383193 0.275457 0.011792 0.193 Uiso 0.686(13) 1 calc R U P D 1
H73C H 0.450021 0.306888 0.061565 0.193 Uiso 0.686(13) 1 calc R U P D 1
N12 N 0.4804(5) 0.2233(4) 0.0468(3) 0.073(2) Uani 0.686(13) 1 d . . P D 1
C9 C 0.4832(6) 0.2109(5) -0.0057(4) 0.061(2) Uani 0.686(13) 1 d . . P D 1
O15A O 0.4106(16) 0.2338(13) -0.0380(9) 0.076(6) Uani 0.314(13) 1 d . U P D 2
C9A C 0.4532(14) 0.2327(9) 0.0085(9) 0.059(5) Uani 0.314(13) 1 d . . P D 2
C71A C 0.4147(17) 0.2652(17) 0.0647(16) 0.072(7) Uani 0.314(13) 1 d . . P D 2
H71D H 0.364159 0.289795 0.049808 0.107 Uiso 0.314(13) 1 calc R U P D 2
H71E H 0.459884 0.290180 0.086779 0.107 Uiso 0.314(13) 1 calc R U P D 2
H71F H 0.398604 0.233754 0.088812 0.107 Uiso 0.314(13) 1 calc R U P D 2
N12A N 0.5226(8) 0.1935(5) 0.0305(5) 0.044(4) Uani 0.314(13) 1 d . . P D 2
C72A C 0.558(3) 0.185(2) 0.0908(13) 0.060(7) Uani 0.314(13) 1 d . . P D 2
H72D H 0.538288 0.217541 0.112385 0.090 Uiso 0.314(13) 1 calc R U P D 2
H72E H 0.621310 0.185703 0.097140 0.090 Uiso 0.314(13) 1 calc R U P D 2
H72F H 0.538802 0.146837 0.103242 0.090 Uiso 0.314(13) 1 calc R U P D 2
C73A C 0.568(2) 0.1553(17) -0.0079(15) 0.051(6) Uani 0.314(13) 1 d . . P D 2
H73D H 0.527430 0.126045 -0.028201 0.077 Uiso 0.314(13) 1 calc R U P D 2
H73E H 0.617051 0.134351 0.015193 0.077 Uiso 0.314(13) 1 calc R U P D 2
H73F H 0.588943 0.181071 -0.035149 0.077 Uiso 0.314(13) 1 calc R U P D 2

loop_
_atom_site_aniso_label
_atom_site_aniso_U_11
_atom_site_aniso_U_22
_atom_site_aniso_U_33
_atom_site_aniso_U_23
_atom_site_aniso_U_13
_atom_site_aniso_U_12
Zn1 0.01457(18) 0.0506(3) 0.01955(18) -0.00221(16) 0.00564(13) -0.00114(16)
Zn2 0.01764(19) 0.0637(3) 0.0227(2) 0.00492(18) 0.00638(15) 0.00106(18)
Zn3 0.01650(18) 0.0500(3) 0.0241(2) 0.00138(17) 0.00713(15) -0.00004(16)
Cl1 0.1176(17) 0.1050(15) 0.149(2) 0.0139(13) 0.0816(16) 0.0121(12)
C37 0.0250(19) 0.107(4) 0.033(2) 0.014(2) 0.0089(16) -0.004(2)
C70 0.056(3) 0.168(7) 0.068(4) 0.003(4) 0.016(3) -0.026(4)
C64 0.0202(17) 0.099(4) 0.031(2) -0.008(2) 0.0108(15) 0.0027(19)
C49 0.0172(15) 0.0391(19) 0.0250(16) 0.0020(13) 0.0082(12) 0.0012(13)
C2 0.0184(15) 0.049(2) 0.0247(16) -0.0029(14) 0.0114(13) 0.0003(14)
C69 0.113(6) 0.112(6) 0.063(4) 0.000(4) -0.005(4) -0.011(4)
C52 0.0183(15) 0.0391(19) 0.0275(17) 0.0005(14) 0.0099(13) 0.0000(13)
C68 0.054(3) 0.125(6) 0.112(5) -0.038(4) 0.025(3) -0.012(4)
C67 0.063(3) 0.088(4) 0.067(4) -0.005(3) 0.017(3) -0.004(3)
C12 0.0180(15) 0.055(2) 0.0176(15) 0.0000(14) 0.0058(12) 0.0001(14)
C62 0.0173(15) 0.048(2) 0.0263(17) -0.0022(14) 0.0065(13) -0.0023(14)
C45 0.0216(16) 0.037(2) 0.042(2) 0.0088(15) 0.0153(15) 0.0024(14)
C18 0.0179(15) 0.0389(18) 0.0205(15) -0.0018(13) 0.0063(12) -0.0017(13)
C56 0.0191(15) 0.052(2) 0.0212(16) 0.0005(14) 0.0075(13) -0.0014(14)
C11 0.0189(15) 0.0381(18) 0.0202(15) -0.0004(13) 0.0060(12) -0.0015(13)
C1 0.0160(15) 0.049(2) 0.0278(17) -0.0064(15) 0.0097(13) -0.0030(14)
C35 0.0170(15) 0.049(2) 0.0272(17) -0.0008(14) 0.0061(13) -0.0015(14)
C55 0.0196(15) 0.043(2) 0.0242(16) -0.0011(14) 0.0085(13) -0.0006(13)
C27 0.0205(15) 0.043(2) 0.0252(16) 0.0023(14) 0.0089(13) 0.0048(14)
C8 0.0140(14) 0.048(2) 0.0247(16) 0.0009(14) 0.0074(12) -0.0002(13)
C34 0.0205(16) 0.052(2) 0.0216(16) -0.0010(14) 0.0066(13) 0.0013(14)
C53 0.0148(15) 0.057(2) 0.0255(17) 0.0029(15) 0.0035(13) 0.0016(14)
C5 0.0151(15) 0.050(2) 0.0247(16) -0.0014(14) 0.0099(12) -0.0008(13)
C33 0.0174(15) 0.044(2) 0.0253(17) 0.0003(14) 0.0058(13) -0.0009(13)
C54 0.0199(15) 0.050(2) 0.0229(16) 0.0037(14) 0.0074(13) 0.0002(14)
C47 0.0171(15) 0.052(2) 0.0334(18) -0.0027(16) 0.0079(13) -0.0030(14)
C46 0.0183(15) 0.0361(19) 0.0313(17) 0.0070(14) 0.0121(13) 0.0027(13)
C24 0.0225(16) 0.044(2) 0.0340(19) 0.0071(15) 0.0131(14) 0.0066(14)
C30 0.0170(15) 0.043(2) 0.0272(17) 0.0015(14) 0.0077(13) 0.0024(13)
C13 0.0209(16) 0.049(2) 0.0221(16) -0.0013(14) 0.0079(13) 0.0003(14)
C57 0.0226(16) 0.051(2) 0.0225(16) 0.0033(14) 0.0076(13) -0.0028(15)
C31 0.0140(15) 0.064(3) 0.0276(18) 0.0009(16) 0.0041(13) 0.0038(15)
C6 0.0165(16) 0.092(3) 0.0247(18) 0.0039(19) 0.0067(13) 0.0059(18)
C23 0.0297(19) 0.049(2) 0.041(2) 0.0100(17) 0.0196(16) 0.0096(16)
C7 0.0232(18) 0.087(3) 0.0223(17) 0.0032(18) 0.0109(14) 0.0010(18)
C19 0.0208(16) 0.066(3) 0.0212(16) 0.0048(15) 0.0079(13) -0.0025(15)
C50 0.0185(16) 0.056(2) 0.0266(17) 0.0051(15) 0.0078(13) 0.0020(15)
C25 0.0212(17) 0.081(3) 0.034(2) 0.0036(19) 0.0098(15) 0.0086(18)
C48 0.0241(17) 0.059(2) 0.0259(17) -0.0053(16) 0.0091(14) -0.0038(16)
C10 0.0199(15) 0.048(2) 0.0216(16) 0.0004(14) 0.0060(12) -0.0003(14)
C51 0.0214(16) 0.056(2) 0.0249(17) 0.0036(15) 0.0099(13) 0.0020(15)
C28 0.0198(17) 0.085(3) 0.0297(19) 0.0125(19) 0.0075(15) 0.0095(18)
C65 0.0241(19) 0.111(4) 0.0273(19) -0.015(2) 0.0090(16) -0.006(2)
C14 0.0248(18) 0.070(3) 0.0282(18) 0.0035(17) 0.0104(14) -0.0099(17)
C32 0.0198(15) 0.048(2) 0.0226(16) 0.0001(14) 0.0056(13) 0.0001(14)
C21 0.0257(17) 0.055(2) 0.0216(16) 0.0044(15) 0.0047(13) -0.0024(16)
C22 0.0169(15) 0.057(2) 0.0261(17) 0.0015(15) 0.0081(13) -0.0062(15)
C40 0.0179(15) 0.050(2) 0.0226(16) -0.0002(14) 0.0064(12) -0.0038(14)
C43 0.0285(17) 0.047(2) 0.0272(17) -0.0008(15) 0.0105(14) 0.0086(15)
C26 0.0231(18) 0.091(3) 0.0259(18) 0.0037(19) 0.0076(15) 0.0077(19)
C17 0.0210(17) 0.069(3) 0.0233(17) -0.0003(16) 0.0052(13) -0.0086(16)
C3 0.0111(16) 0.105(4) 0.0289(19) 0.004(2) 0.0048(14) 0.0031(18)
C4 0.0231(18) 0.101(4) 0.0247(18) 0.010(2) 0.0103(15) 0.0081(19)
C16 0.0240(17) 0.063(3) 0.0274(18) 0.0031(16) 0.0091(14) -0.0061(16)
C59 0.0236(17) 0.061(3) 0.0287(18) 0.0080(17) 0.0043(14) 0.0100(16)
C15 0.0267(18) 0.063(3) 0.0259(18) -0.0017(16) 0.0030(14) -0.0089(17)
C39 0.0222(18) 0.090(3) 0.0272(19) 0.0048(19) 0.0081(15) -0.0064(19)
C44 0.0232(16) 0.051(2) 0.0258(17) 0.0077(15) 0.0053(13) 0.0096(15)
C41 0.0264(18) 0.059(2) 0.0286(18) -0.0006(16) 0.0079(14) 0.0129(16)
C63 0.0235(18) 0.100(4) 0.0281(19) -0.009(2) 0.0094(15) 0.001(2)
C38 0.0250(19) 0.094(3) 0.0259(19) 0.012(2) 0.0024(15) -0.006(2)
C29 0.0278(19) 0.089(3) 0.030(2) 0.018(2) 0.0128(16) 0.013(2)
C66 0.0195(17) 0.097(4) 0.030(2) -0.011(2) 0.0116(15) -0.0013(19)
C42 0.0276(18) 0.053(2) 0.0267(18) 0.0031(16) 0.0023(14) 0.0123(16)
C20 0.0139(15) 0.067(3) 0.0288(18) 0.0028(16) 0.0084(13) -0.0030(15)
C58 0.0231(17) 0.061(3) 0.0303(18) 0.0036(17) 0.0102(14) 0.0080(16)
C36 0.0198(17) 0.106(4) 0.0256(19) 0.010(2) 0.0044(14) -0.005(2)
C60 0.0263(18) 0.063(3) 0.0297(18) 0.0036(17) 0.0127(15) 0.0095(16)
C61 0.0207(16) 0.068(3) 0.0264(18) 0.0065(17) 0.0054(14) 0.0107(16)
N11 0.059(3) 0.089(3) 0.075(3) -0.014(3) 0.013(2) -0.007(2)
N10 0.078(3) 0.083(3) 0.050(3) -0.024(2) 0.030(2) -0.008(3)
N3 0.0170(13) 0.0460(18) 0.0238(14) -0.0008(12) 0.0049(11) -0.0031(11)
N7 0.0177(13) 0.0530(19) 0.0230(14) 0.0001(12) 0.0085(11) -0.0009(12)
N1 0.0191(13) 0.0478(18) 0.0216(13) 0.0008(12) 0.0071(11) -0.0002(12)
N2 0.0266(15) 0.0470(18) 0.0214(13) 0.0019(12) 0.0088(11) 0.0008(12)
N4 0.0162(13) 0.0497(18) 0.0259(14) 0.0011(12) 0.0063(11) 0.0018(12)
N5 0.0182(13) 0.060(2) 0.0279(15) 0.0046(13) 0.0041(11) -0.0023(13)
N25 0.044(5) 0.046(7) 0.025(9) -0.009(3) 0.003(6) -0.011(5)
N9 0.0194(14) 0.060(2) 0.0277(15) -0.0007(14) 0.0064(12) -0.0007(13)
N6 0.0238(14) 0.0460(18) 0.0212(14) 0.0027(12) 0.0082(11) 0.0021(12)
N8 0.0204(14) 0.0542(19) 0.0245(14) 0.0060(13) 0.0066(11) 0.0010(13)
N25A 0.070(15) 0.084(14) 0.030(13) -0.023(7) 0.017(12) -0.056(11)
O13 0.144(5) 0.047(3) 0.102(4) -0.004(2) -0.005(3) -0.045(3)
O7 0.0407(15) 0.0487(17) 0.0392(15) 0.0014(12) 0.0048(12) -0.0018(12)
O1 0.0278(13) 0.0728(19) 0.0278(13) -0.0015(12) 0.0151(11) -0.0011(12)
O2 0.0171(11) 0.0659(18) 0.0307(13) -0.0079(12) 0.0082(10) -0.0017(11)
O10 0.0549(18) 0.0446(17) 0.0376(15) 0.0082(12) -0.0025(13) -0.0004(13)
O5 0.0278(13) 0.0664(19) 0.0365(14) 0.0128(13) 0.0200(11) 0.0094(12)
O8 0.097(7) 0.043(5) 0.094(6) -0.004(4) -0.033(5) -0.012(4)
O14 0.079(3) 0.171(5) 0.059(2) -0.009(3) 0.034(2) -0.016(3)
O6 0.0202(12) 0.072(2) 0.0453(16) 0.0098(14) 0.0119(11) 0.0003(12)
O12 0.175(7) 0.115(5) 0.084(4) -0.025(3) 0.039(4) -0.006(4)
O19 0.077(5) 0.077(5) 0.054(4) -0.003(3) -0.014(4) 0.005(4)
O18 0.0463(17) 0.0481(17) 0.0444(17) -0.0057(13) -0.0031(13) 0.0006(13)
O28 0.042(4) 0.053(4) 0.078(5) 0.001(4) -0.010(3) -0.006(3)
O9 0.0410(16) 0.0505(17) 0.0387(15) 0.0060(12) 0.0030(12) -0.0024(12)
O3 0.0333(15) 0.111(3) 0.0426(17) 0.0278(17) 0.0244(13) 0.0229(16)
O4 0.0212(13) 0.0676(19) 0.0456(16) 0.0073(13) 0.0133(11) 0.0029(12)
O21 0.087(3) 0.060(2) 0.117(3) 0.021(2) 0.025(3) -0.009(2)
O11 0.085(3) 0.044(2) 0.080(3) -0.014(2) -0.002(2) -0.017(2)
O20 0.111(3) 0.065(3) 0.102(3) 0.005(2) 0.051(3) 0.015(2)
O22 0.214(6) 0.120(4) 0.104(4) 0.003(3) 0.094(4) 0.009(4)
O23 0.105(5) 0.206(7) 0.264(8) -0.012(5) 0.033(5) 0.019(4)
O8A 0.211(19) 0.143(15) 0.213(19) 0.012(13) 0.021(14) -0.059(13)
O19A 0.112(11) 0.165(13) 0.243(15) -0.064(11) -0.013(10) -0.014(10)
O28A 0.085(8) 0.057(6) 0.127(10) -0.012(6) 0.006(7) -0.010(5)
O16 0.058(6) 0.154(19) 0.043(5) -0.009(9) 0.011(4) -0.007(11)
C76 0.040(6) 0.13(2) 0.096(14) -0.019(13) 0.021(6) -0.007(10)
C77 0.044(6) 0.084(13) 0.070(16) 0.000(10) 0.015(8) -0.008(7)
C78 0.106(15) 0.060(11) 0.045(7) -0.007(7) 0.002(7) 0.014(10)
C75 0.044(6) 0.151(13) 0.050(6) -0.012(7) 0.015(5) -0.024(7)
N13 0.040(5) 0.075(6) 0.047(5) -0.005(4) 0.018(4) -0.001(4)
O16A 0.088(10) 0.146(18) 0.057(6) -0.014(9) 0.030(6) -0.019(12)
C75A 0.049(6) 0.100(9) 0.053(6) 0.003(5) 0.011(4) 0.001(5)
C76A 0.051(7) 0.15(2) 0.065(15) 0.027(11) 0.008(8) -0.019(9)
N13A 0.050(6) 0.121(9) 0.060(6) -0.008(5) 0.004(4) -0.003(5)
C77A 0.045(8) 0.130(18) 0.068(9) -0.017(10) 0.006(6) -0.004(8)
C78A 0.14(2) 0.10(3) 0.061(9) -0.034(12) 0.028(10) -0.021(18)
C79 0.0161(16) 0.061(3) 0.0263(17) -0.0001(16) 0.0036(13) 0.0013(15)
O17 0.055(4) 0.084(5) 0.076(4) 0.001(4) 0.002(4) -0.033(4)
O15 0.066(5) 0.079(5) 0.050(4) 0.007(3) -0.002(3) 0.008(4)
C71 0.066(10) 0.102(13) 0.071(8) -0.004(7) 0.008(6) -0.006(6)
C72 0.080(11) 0.120(13) 0.050(6) -0.010(6) -0.001(6) 0.008(8)
C73 0.175(17) 0.135(13) 0.083(10) 0.000(9) 0.040(9) 0.068(11)
N12 0.077(5) 0.077(5) 0.059(4) -0.003(4) -0.001(4) 0.002(4)
C9 0.060(5) 0.063(6) 0.054(4) 0.007(4) -0.007(4) -0.014(4)
O15A 0.095(14) 0.059(8) 0.057(8) -0.002(7) -0.026(8) -0.005(10)
C9A 0.066(10) 0.059(11) 0.047(8) 0.000(7) -0.003(6) 0.030(8)
C71A 0.040(10) 0.074(15) 0.100(15) -0.035(13) 0.012(10) 0.002(9)
N12A 0.053(7) 0.038(6) 0.038(6) -0.003(5) 0.002(5) 0.016(5)
C72A 0.052(12) 0.091(19) 0.034(7) 0.003(9) 0.002(7) 0.013(11)
C73A 0.049(14) 0.049(11) 0.057(12) -0.014(11) 0.013(11) 0.018(9)

loop_
_atom_type_symbol
_atom_type_description
_atom_type_scat_dispersion_real
_atom_type_scat_dispersion_imag
_atom_type_scat_source
C C 0.0033 0.0016 'International Tables Vol C Tables 4.2.6.8 and 6.1.1.4'
H H 0.0000 0.0000 'International Tables Vol C Tables 4.2.6.8 and 6.1.1.4'
Cl Cl 0.1484 0.1585 'International Tables Vol C Tables 4.2.6.8 and 6.1.1.4'
N N 0.0061 0.0033 'International Tables Vol C Tables 4.2.6.8 and 6.1.1.4'
O O 0.0106 0.0060 'International Tables Vol C Tables 4.2.6.8 and 6.1.1.4'
Zn Zn 0.2839 1.4301 'International Tables Vol C Tables 4.2.6.8 and 6.1.1.4'

loop_
_geom_angle_atom_site_label_1
_geom_angle_atom_site_label_2
_geom_angle_atom_site_label_3
_geom_angle
_geom_angle_site_symmetry_1
_geom_angle_site_symmetry_3
_geom_angle_publ_flag
N3 Zn1 N2 111.05(11) 1_455 4_576 ?
N3 Zn1 O7 89.19(11) 1_455 . ?
N3 Zn1 O1 151.45(10) 1_455 . ?
N3 Zn1 O2 93.06(10) 1_455 . ?
N3 Zn1 O18 89.00(11) 1_455 . ?
N2 Zn1 O7 86.35(11) 4_576 . ?
N2 Zn1 O1 97.50(11) 4_576 . ?
N2 Zn1 O2 155.17(10) 4_576 . ?
N2 Zn1 O18 90.75(12) 4_576 . ?
O7 Zn1 O1 92.91(11) . . ?
O7 Zn1 O2 88.20(10) . . ?
O1 Zn1 O2 58.60(9) . . ?
O18 Zn1 O7 175.78(12) . . ?
O18 Zn1 O1 90.50(12) . . ?
O18 Zn1 O2 95.70(11) . . ?
N5 Zn2 N8 108.06(11) 1_455 1_456 ?
N5 Zn2 O28 79.2(2) 1_455 . ?
N5 Zn2 O9 87.06(12) 1_455 . ?
N5 Zn2 O3 153.42(11) 1_455 . ?
N5 Zn2 O4 94.54(10) 1_455 . ?
N5 Zn2 O28A 108.8(3) 1_455 . ?
N8 Zn2 O28 101.5(2) 1_456 . ?
N8 Zn2 O9 85.77(11) 1_456 . ?
N8 Zn2 O3 98.45(11) 1_456 . ?
N8 Zn2 O4 155.48(11) 1_456 . ?
N8 Zn2 O28A 91.2(3) 1_456 . ?
O28 Zn2 O9 165.89(19) . . ?
O28 Zn2 O4 91.8(2) . . ?
O9 Zn2 O4 86.02(11) . . ?
O3 Zn2 O28 97.7(2) . . ?
O3 Zn2 O9 93.11(13) . . ?
O3 Zn2 O4 59.01(10) . . ?
O28A Zn2 O9 164.0(3) . . ?
O28A Zn2 O3 71.7(3) . . ?
O28A Zn2 O4 90.4(3) . . ?
N9 Zn3 N6 112.17(11) 1_455 . ?
N9 Zn3 O10 88.55(12) 1_455 . ?
N9 Zn3 O6 91.16(10) 1_455 . ?
N9 Zn3 O11 92.88(15) 1_455 . ?
N6 Zn3 O6 154.09(10) . . ?
N6 Zn3 O11 80.99(14) . . ?
O10 Zn3 N6 83.59(11) . . ?
O10 Zn3 O6 85.99(11) . . ?
O10 Zn3 O11 163.86(15) . . ?
O5 Zn3 N9 148.96(11) . 1_455 ?
O5 Zn3 N6 98.86(11) . . ?
O5 Zn3 O10 94.51(12) . . ?
O5 Zn3 O6 58.38(9) . . ?
O5 Zn3 O11 92.53(15) . . ?
O11 Zn3 O6 110.04(15) . . ?
O21 Cl1 O22 105.9(4) . . ?
O21 Cl1 O23 103.6(4) . . ?
O20 Cl1 O21 118.9(3) . . ?
O20 Cl1 O22 109.0(3) . . ?
O20 Cl1 O23 102.5(4) . . ?
O22 Cl1 O23 117.5(5) . . ?
C36 C37 H37 118.4 . . ?
N5 C37 H37 118.4 . . ?
N5 C37 C36 123.1(4) . . ?
H70A C70 H70B 109.5 . . ?
H70A C70 H70C 109.5 . . ?
H70B C70 H70C 109.5 . . ?
C67 C70 H70A 109.5 . . ?
C67 C70 H70B 109.5 . . ?
C67 C70 H70C 109.5 . . ?
C63 C64 H64 118.3 . . ?
N9 C64 H64 118.3 . . ?
N9 C64 C63 123.5(3) . . ?
C50 C49 C52 121.2(3) . . ?
C48 C49 C52 120.3(3) . . ?
C48 C49 C50 118.5(3) . . ?
C7 C2 C1 120.3(3) . . ?
C7 C2 C3 119.5(3) . . ?
C3 C2 C1 120.2(3) . . ?
H69A C69 H69B 109.5 . . ?
H69A C69 H69C 109.5 . . ?
H69B C69 H69C 109.5 . . ?
N11 C69 H69A 109.5 . . ?
N11 C69 H69B 109.5 . . ?
N11 C69 H69C 109.5 . . ?
C56 C52 C49 122.7(3) . . ?
C56 C52 C53 116.7(3) . . ?
C53 C52 C49 120.6(3) . . ?
H68A C68 H68B 109.5 . . ?
H68A C68 H68C 109.5 . . ?
H68B C68 H68C 109.5 . . ?
N11 C68 H68A 109.5 . . ?
N11 C68 H68B 109.5 . . ?
N11 C68 H68C 109.5 . . ?
N11 C67 C70 118.0(5) . . ?
O14 C67 C70 120.6(6) . . ?
O14 C67 N11 121.4(6) . . ?
C11 C12 H12 120.2 . . ?
C11 C12 C8 119.6(3) . . ?
C8 C12 H12 120.2 . . ?
C63 C62 C55 120.8(3) . . ?
C66 C62 C55 122.8(3) . . ?
C66 C62 C63 116.3(3) . . ?
O5 C45 C46 119.1(3) . . ?
O6 C45 C46 119.9(3) . . ?
O6 C45 O5 121.0(3) . . ?
C19 C18 C11 119.8(3) . . ?
C22 C18 C11 123.3(3) . . ?
C22 C18 C19 116.9(3) . . ?
C52 C56 H56 119.9 . . ?
C52 C56 C55 120.2(3) . . ?
C55 C56 H56 119.9 . . ?
C12 C11 C18 121.8(3) . . ?
N1 C11 C12 122.6(3) . . ?
N1 C11 C18 115.6(3) . . ?
O1 C1 C2 120.1(3) . . ?
O1 C1 O2 121.0(3) . . ?
O2 C1 C2 118.9(3) . . ?
C39 C35 C33 123.3(3) . . ?
C36 C35 C33 120.7(3) . . ?
C36 C35 C39 116.0(3) . . ?
C56 C55 C62 123.0(3) . . ?
N7 C55 C62 114.5(3) . . ?
N7 C55 C56 122.5(3) . . ?
C28 C27 C30 121.3(3) . . ?
C26 C27 C30 120.8(3) . . ?
C26 C27 C28 117.8(3) . . ?
C12 C8 C5 121.8(3) . . ?
C79 C8 C12 117.1(3) . . ?
C79 C8 C5 121.1(3) . . ?
C33 C34 H34 120.0 . . ?
C33 C34 C30 119.9(3) . . ?
C30 C34 H34 120.0 . . ?
C52 C53 H53 120.2 . . ?
C54 C53 C52 119.7(3) . . ?
C54 C53 H53 120.2 . . ?
C6 C5 C8 122.4(3) . . ?
C6 C5 C4 118.2(3) . . ?
C4 C5 C8 119.4(3) . . ?
C34 C33 C35 122.2(3) . . ?
N4 C33 C35 114.6(3) . . ?
N4 C33 C34 123.1(3) . . ?
C53 C54 C57 121.3(3) . . ?
N7 C54 C53 123.2(3) . . ?
N7 C54 C57 115.4(3) . . ?
C46 C47 H47 119.7 . . ?
C46 C47 C48 120.6(3) . . ?
C48 C47 H47 119.7 . . ?
C47 C46 C45 120.3(3) . . ?
C47 C46 C51 118.4(3) . . ?
C51 C46 C45 121.3(3) . . ?
C25 C24 C23 120.8(3) . . ?
C25 C24 C29 118.2(3) . . ?
C29 C24 C23 121.0(3) . . ?
C34 C30 C27 122.3(3) . . ?
C34 C30 C31 116.5(3) . . ?
C31 C30 C27 121.1(3) . . ?
C14 C13 C10 122.2(3) . . ?
C14 C13 C17 117.3(3) . . ?
C17 C13 C10 120.5(3) . . ?
C58 C57 C54 121.9(3) . . ?
C61 C57 C54 120.7(3) . . ?
C61 C57 C58 117.4(3) . . ?
C30 C31 H31 120.1 . . ?
C32 C31 C30 119.7(3) . . ?
C32 C31 H31 120.1 . . ?
C5 C6 H6 119.4 . . ?
C5 C6 C7 121.2(3) . . ?
C7 C6 H6 119.4 . . ?
O3 C23 C24 119.2(3) . . ?
O4 C23 C24 120.4(3) . . ?
O4 C23 O3 120.3(3) . . ?
C2 C7 C6 120.3(3) . . ?
C2 C7 H7 119.8 . . ?
C6 C7 H7 119.8 . . ?
C18 C19 H19 120.3 . . ?
C20 C19 C18 119.4(3) . . ?
C20 C19 H19 120.3 . . ?
C49 C50 H50 119.7 . . ?
C49 C50 C51 120.5(3) . . ?
C51 C50 H50 119.7 . . ?
C24 C25 H25 119.7 . . ?
C24 C25 C26 120.6(3) . . ?
C26 C25 H25 119.7 . . ?
C49 C48 C47 121.0(3) . . ?
C49 C48 H48 119.5 . . ?
C47 C48 H48 119.5 . . ?
N1 C10 C13 116.2(3) . . ?
N1 C10 C79 122.6(3) . . ?
C79 C10 C13 121.2(3) . . ?
C46 C51 H51 119.5 . . ?
C50 C51 C46 121.0(3) . . ?
C50 C51 H51 119.5 . . ?
C27 C28 H28 119.7 . . ?
C27 C28 C29 120.7(3) . . ?
C29 C28 H28 119.7 . . ?
C66 C65 H65 117.9 . . ?
N9 C65 H65 117.9 . . ?
N9 C65 C66 124.1(4) . . ?
C13 C14 H14 120.3 . . ?
C15 C14 C13 119.5(3) . . ?
C15 C14 H14 120.3 . . ?
C31 C32 C40 120.6(3) . . ?
N4 C32 C31 123.3(3) . . ?
N4 C32 C40 116.0(3) . . ?
C22 C21 H21 118.3 . . ?
N3 C21 H21 118.3 . . ?
N3 C21 C22 123.4(3) . . ?
C18 C22 H22 120.2 . . ?
C21 C22 C18 119.7(3) . . ?
C21 C22 H22 120.2 . . ?
C44 C40 C32 120.7(3) . . ?
C41 C40 C32 121.6(3) . . ?
C41 C40 C44 117.7(3) . . ?
C44 C43 H43 118.3 . . ?
N6 C43 H43 118.3 . . ?
N6 C43 C44 123.5(3) . . ?
C27 C26 C25 121.6(3) . . ?
C27 C26 H26 119.2 . . ?
C25 C26 H26 119.2 . . ?
C13 C17 H17 120.1 . . ?
C16 C17 C13 119.7(3) . . ?
C16 C17 H17 120.1 . . ?
C2 C3 H3 120.0 . . ?
C2 C3 C4 120.0(3) . . ?
C4 C3 H3 120.0 . . ?
C5 C4 C3 120.8(3) . . ?
C5 C4 H4 119.6 . . ?
C3 C4 H4 119.6 . . ?
C17 C16 H16 118.5 . . ?
N2 C16 C17 123.1(3) . . ?
N2 C16 H16 118.5 . . ?
C58 C59 H59 118.3 . . ?
N8 C59 H59 118.3 . . ?
N8 C59 C58 123.4(3) . . ?
C14 C15 H15 118.3 . . ?
N2 C15 C14 123.3(3) . . ?
N2 C15 H15 118.3 . . ?
C35 C39 H39 120.1 . . ?
C38 C39 C35 119.7(3) . . ?
C38 C39 H39 120.1 . . ?
C40 C44 H44 120.5 . . ?
C43 C44 C40 119.1(3) . . ?
C43 C44 H44 120.5 . . ?
C40 C41 H41 120.5 . . ?
C42 C41 C40 119.1(3) . . ?
C42 C41 H41 120.5 . . ?
C64 C63 C62 120.4(3) . . ?
C64 C63 H63 119.8 . . ?
C62 C63 H63 119.8 . . ?
C39 C38 H38 118.0 . . ?
N5 C38 C39 123.9(3) . . ?
N5 C38 H38 118.0 . . ?
C24 C29 C28 121.1(3) . . ?
C24 C29 H29 119.4 . . ?
C28 C29 H29 119.4 . . ?
C62 C66 H66 120.2 . . ?
C65 C66 C62 119.7(3) . . ?
C65 C66 H66 120.2 . . ?
C41 C42 H42 118.2 . . ?
N6 C42 C41 123.5(3) . . ?
N6 C42 H42 118.2 . . ?
C19 C20 H20 117.8 . . ?
N3 C20 C19 124.3(3) . . ?
N3 C20 H20 117.8 . . ?
C57 C58 H58 120.6 . . ?
C59 C58 C57 118.9(3) . . ?
C59 C58 H58 120.6 . . ?
C37 C36 C35 120.9(4) . . ?
C37 C36 H36 119.5 . . ?
C35 C36 H36 119.5 . . ?
C61 C60 H60 118.3 . . ?
N8 C60 H60 118.3 . . ?
N8 C60 C61 123.4(3) . . ?
C57 C61 H61 120.1 . . ?
C60 C61 C57 119.8(3) . . ?
C60 C61 H61 120.1 . . ?
C68 N11 C69 116.7(5) . . ?
C67 N11 C69 125.0(5) . . ?
C67 N11 C68 118.3(5) . . ?
O12 N10 O13 113.2(5) . . ?
O11 N10 O13 126.3(5) . . ?
O11 N10 O12 120.5(6) . . ?
C21 N3 Zn1 122.5(2) . 1_655 ?
C20 N3 Zn1 121.1(2) . 1_655 ?
C20 N3 C21 116.3(3) . . ?
C54 N7 C55 117.7(3) . . ?
C11 N1 C10 118.1(3) . . ?
C16 N2 Zn1 120.8(2) . 4_675 ?
C15 N2 Zn1 122.2(2) . 4_675 ?
C15 N2 C16 117.1(3) . . ?
C32 N4 C33 117.3(3) . . ?
C37 N5 Zn2 120.2(2) . 1_655 ?
C37 N5 C38 116.2(3) . . ?
C38 N5 Zn2 123.6(2) . 1_655 ?
O19 N25 O8 117.1(12) . . ?
O28 N25 O8 116.4(17) . . ?
O28 N25 O19 126.0(11) . . ?
C64 N9 Zn3 122.7(2) . 1_655 ?
C64 N9 C65 116.0(3) . . ?
C65 N9 Zn3 121.3(2) . 1_655 ?
C43 N6 Zn3 118.8(2) . . ?
C42 N6 Zn3 124.2(2) . . ?
C42 N6 C43 117.0(3) . . ?
C59 N8 Zn2 123.4(2) . 1_654 ?
C60 N8 Zn2 119.5(2) . 1_654 ?
C60 N8 C59 117.1(3) . . ?
O19A N25A O8A 117.7(19) . . ?
O19A N25A O28A 121.4(19) . . ?
O28A N25A O8A 120(3) . . ?
Zn1 O7 H7A 115.8 . . ?
Zn1 O7 H7B 115.1 . . ?
H7A O7 H7B 98.4 . . ?
C1 O1 Zn1 95.1(2) . . ?
C1 O2 Zn1 85.31(19) . . ?
Zn3 O10 H10A 120.2 . . ?
Zn3 O10 H10B 120.4 . . ?
H10A O10 H10B 104.5 . . ?
C45 O5 Zn3 97.2(2) . . ?
C45 O6 Zn3 83.3(2) . . ?
Zn1 O18 H18A 123.3 . . ?
Zn1 O18 H18B 123.8 . . ?
H18A O18 H18B 104.4 . . ?
N25 O28 Zn2 124.9(10) . . ?
Zn2 O9 H9A 110.0 . . ?
Zn2 O9 H9B 110.1 . . ?
H9A O9 H9B 103.8 . . ?
C23 O3 Zn2 94.2(2) . . ?
C23 O4 Zn2 86.4(2) . . ?
N10 O11 Zn3 121.9(4) . . ?
N25A O28A Zn2 128.3(14) . . ?
H76A C76 H76B 109.5 . . ?
H76A C76 H76C 109.5 . . ?
H76B C76 H76C 109.5 . . ?
C75 C76 H76A 109.5 . . ?
C75 C76 H76B 109.5 . . ?
C75 C76 H76C 109.5 . . ?
H77A C77 H77B 109.5 . . ?
H77A C77 H77C 109.5 . . ?
H77B C77 H77C 109.5 . . ?
N13 C77 H77A 109.5 . . ?
N13 C77 H77B 109.5 . . ?
N13 C77 H77C 109.5 . . ?
H78A C78 H78B 109.5 . . ?
H78A C78 H78C 109.5 . . ?
H78B C78 H78C 109.5 . . ?
N13 C78 H78A 109.5 . . ?
N13 C78 H78B 109.5 . . ?
N13 C78 H78C 109.5 . . ?
O16 C75 C76 130.9(19) . . ?
O16 C75 N13 117.4(18) . . ?
N13 C75 C76 111.4(15) . . ?
C77 N13 C78 125(2) . . ?
C75 N13 C77 119.6(17) . . ?
C75 N13 C78 116(2) . . ?
O16A C75A C76A 122(2) . . ?
O16A C75A N13A 119.9(19) . . ?
N13A C75A C76A 117.9(17) . . ?
C75A C76A H76D 109.5 . . ?
C75A C76A H76E 109.5 . . ?
C75A C76A H76F 109.5 . . ?
H76D C76A H76E 109.5 . . ?
H76D C76A H76F 109.5 . . ?
H76E C76A H76F 109.5 . . ?
C75A N13A C77A 110.8(14) . . ?
C75A N13A C78A 119(2) . . ?
C77A N13A C78A 129(2) . . ?
N13A C77A H77D 109.5 . . ?
N13A C77A H77E 109.5 . . ?
N13A C77A H77F 109.5 . . ?
H77D C77A H77E 109.5 . . ?
H77D C77A H77F 109.5 . . ?
H77E C77A H77F 109.5 . . ?
N13A C78A H78D 109.5 . . ?
N13A C78A H78E 109.5 . . ?
N13A C78A H78F 109.5 . . ?
H78D C78A H78E 109.5 . . ?
H78D C78A H78F 109.5 . . ?
H78E C78A H78F 109.5 . . ?
C8 C79 C10 120.0(3) . . ?
C8 C79 H79 119(3) . . ?
C10 C79 H79 121(3) . . ?
H17A O17 H17B 104.4 . . ?
H71A C71 H71B 109.5 . . ?
H71A C71 H71C 109.5 . . ?
H71B C71 H71C 109.5 . . ?
C9 C71 H71A 109.5 . . ?
C9 C71 H71B 109.5 . . ?
C9 C71 H71C 109.5 . . ?
H72A C72 H72B 109.5 . . ?
H72A C72 H72C 109.5 . . ?
H72B C72 H72C 109.5 . . ?
N12 C72 H72A 109.5 . . ?
N12 C72 H72B 109.5 . . ?
N12 C72 H72C 109.5 . . ?
H73A C73 H73B 109.5 . . ?
H73A C73 H73C 109.5 . . ?
H73B C73 H73C 109.5 . . ?
N12 C73 H73A 109.5 . . ?
N12 C73 H73B 109.5 . . ?
N12 C73 H73C 109.5 . . ?
C73 N12 C72 122.9(11) . . ?
C9 N12 C72 126.4(11) . . ?
C9 N12 C73 110.3(11) . . ?
O15 C9 C71 112.7(11) . . ?
O15 C9 N12 128.2(12) . . ?
N12 C9 C71 118.8(12) . . ?
O15A C9A C71A 120(2) . . ?
O15A C9A N12A 128(2) . . ?
N12A C9A C71A 109.1(19) . . ?
C9A C71A H71D 109.5 . . ?
C9A C71A H71E 109.5 . . ?
C9A C71A H71F 109.5 . . ?
H71D C71A H71E 109.5 . . ?
H71D C71A H71F 109.5 . . ?
H71E C71A H71F 109.5 . . ?
C9A N12A C72A 124.4(17) . . ?
C9A N12A C73A 122.4(17) . . ?
C72A N12A C73A 113.2(17) . . ?
N12A C72A H72D 109.5 . . ?
N12A C72A H72E 109.5 . . ?
N12A C72A H72F 109.5 . . ?
H72D C72A H72E 109.5 . . ?
H72D C72A H72F 109.5 . . ?
H72E C72A H72F 109.5 . . ?
N12A C73A H73D 109.5 . . ?
N12A C73A H73E 109.5 . . ?
N12A C73A H73F 109.5 . . ?
H73D C73A H73E 109.5 . . ?
H73D C73A H73F 109.5 . . ?
H73E C73A H73F 109.5 . . ?

loop_
_geom_bond_atom_site_label_1
_geom_bond_atom_site_label_2
_geom_bond_distance
_geom_bond_site_symmetry_2
_geom_bond_publ_flag
Zn1 N3 2.082(3) 1_455 ?
Zn1 N2 2.083(3) 4_576 ?
Zn1 O7 2.119(3) . ?
Zn1 O1 2.128(3) . ?
Zn1 O2 2.324(2) . ?
Zn1 O18 2.112(3) . ?
Zn2 N5 2.081(3) 1_455 ?
Zn2 N8 2.082(3) 1_456 ?
Zn2 O28 2.179(7) . ?
Zn2 O9 2.185(3) . ?
Zn2 O3 2.112(3) . ?
Zn2 O4 2.286(3) . ?
Zn2 O28A 2.098(9) . ?
Zn3 N9 2.086(3) 1_455 ?
Zn3 N6 2.134(3) . ?
Zn3 O10 2.115(3) . ?
Zn3 O5 2.070(2) . ?
Zn3 O6 2.375(3) . ?
Zn3 O11 2.150(4) . ?
Cl1 O21 1.342(4) . ?
Cl1 O20 1.334(4) . ?
Cl1 O22 1.448(6) . ?
Cl1 O23 1.599(9) . ?
C37 H37 0.9300 . ?
C37 C36 1.369(5) . ?
C37 N5 1.334(5) . ?
C70 H70A 0.9600 . ?
C70 H70B 0.9600 . ?
C70 H70C 0.9600 . ?
C70 C67 1.502(8) . ?
C64 H64 0.9300 . ?
C64 C63 1.376(5) . ?
C64 N9 1.332(5) . ?
C49 C52 1.491(4) . ?
C49 C50 1.387(5) . ?
C49 C48 1.386(5) . ?
C2 C1 1.507(4) . ?
C2 C7 1.371(5) . ?
C2 C3 1.377(5) . ?
C69 H69A 0.9600 . ?
C69 H69B 0.9600 . ?
C69 H69C 0.9600 . ?
C69 N11 1.469(7) . ?
C52 C56 1.392(4) . ?
C52 C53 1.398(5) . ?
C68 H68A 0.9600 . ?
C68 H68B 0.9600 . ?
C68 H68C 0.9600 . ?
C68 N11 1.459(7) . ?
C67 N11 1.314(7) . ?
C67 O14 1.229(7) . ?
C12 H12 0.9300 . ?
C12 C11 1.395(4) . ?
C12 C8 1.398(4) . ?
C62 C55 1.486(4) . ?
C62 C63 1.386(5) . ?
C62 C66 1.382(5) . ?
C45 C46 1.495(4) . ?
C45 O5 1.256(4) . ?
C45 O6 1.253(4) . ?
C18 C11 1.485(4) . ?
C18 C19 1.388(4) . ?
C18 C22 1.383(5) . ?
C56 H56 0.9300 . ?
C56 C55 1.396(4) . ?
C11 N1 1.338(4) . ?
C1 O1 1.240(4) . ?
C1 O2 1.272(4) . ?
C35 C33 1.486(4) . ?
C35 C39 1.389(5) . ?
C35 C36 1.380(5) . ?
C55 N7 1.341(4) . ?
C27 C30 1.490(4) . ?
C27 C28 1.383(5) . ?
C27 C26 1.374(5) . ?
C8 C5 1.498(4) . ?
C8 C79 1.386(5) . ?
C34 H34 0.9300 . ?
C34 C33 1.392(4) . ?
C34 C30 1.396(4) . ?
C53 H53 0.9300 . ?
C53 C54 1.389(4) . ?
C5 C6 1.374(5) . ?
C5 C4 1.385(5) . ?
C33 N4 1.338(4) . ?
C54 C57 1.487(4) . ?
C54 N7 1.339(4) . ?
C47 H47 0.9300 . ?
C47 C46 1.386(5) . ?
C47 C48 1.387(5) . ?
C46 C51 1.390(5) . ?
C24 C23 1.498(5) . ?
C24 C25 1.376(5) . ?
C24 C29 1.378(5) . ?
C30 C31 1.397(5) . ?
C13 C10 1.485(4) . ?
C13 C14 1.388(5) . ?
C13 C17 1.388(5) . ?
C57 C58 1.398(5) . ?
C57 C61 1.391(5) . ?
C31 H31 0.9300 . ?
C31 C32 1.393(4) . ?
C6 H6 0.9300 . ?
C6 C7 1.391(5) . ?
C23 O3 1.256(5) . ?
C23 O4 1.248(5) . ?
C7 H7 0.9300 . ?
C19 H19 0.9300 . ?
C19 C20 1.369(5) . ?
C50 H50 0.9300 . ?
C50 C51 1.388(4) . ?
C25 H25 0.9300 . ?
C25 C26 1.386(5) . ?
C48 H48 0.9300 . ?
C10 N1 1.338(4) . ?
C10 C79 1.391(5) . ?
C51 H51 0.9300 . ?
C28 H28 0.9300 . ?
C28 C29 1.389(5) . ?
C65 H65 0.9300 . ?
C65 C66 1.375(5) . ?
C65 N9 1.339(5) . ?
C14 H14 0.9300 . ?
C14 C15 1.379(5) . ?
C32 C40 1.491(4) . ?
C32 N4 1.336(4) . ?
C21 H21 0.9300 . ?
C21 C22 1.379(5) . ?
C21 N3 1.337(4) . ?
C22 H22 0.9300 . ?
C40 C44 1.392(5) . ?
C40 C41 1.390(5) . ?
C43 H43 0.9300 . ?
C43 C44 1.375(5) . ?
C43 N6 1.339(4) . ?
C26 H26 0.9300 . ?
C17 H17 0.9300 . ?
C17 C16 1.376(5) . ?
C3 H3 0.9300 . ?
C3 C4 1.397(5) . ?
C4 H4 0.9300 . ?
C16 H16 0.9300 . ?
C16 N2 1.343(5) . ?
C59 H59 0.9300 . ?
C59 C58 1.383(5) . ?
C59 N8 1.343(4) . ?
C15 H15 0.9300 . ?
C15 N2 1.337(5) . ?
C39 H39 0.9300 . ?
C39 C38 1.371(5) . ?
C44 H44 0.9300 . ?
C41 H41 0.9300 . ?
C41 C42 1.375(5) . ?
C63 H63 0.9300 . ?
C38 H38 0.9300 . ?
C38 N5 1.339(5) . ?
C29 H29 0.9300 . ?
C66 H66 0.9300 . ?
C42 H42 0.9300 . ?
C42 N6 1.339(4) . ?
C20 H20 0.9300 . ?
C20 N3 1.328(4) . ?
C58 H58 0.9300 . ?
C36 H36 0.9300 . ?
C60 H60 0.9300 . ?
C60 C61 1.371(5) . ?
C60 N8 1.340(4) . ?
C61 H61 0.9300 . ?
N10 O13 1.249(6) . ?
N10 O12 1.174(6) . ?
N10 O11 1.163(5) . ?
N25 O8 1.299(13) . ?
N25 O19 1.20(2) . ?
N25 O28 1.193(16) . ?
N25A O8A 1.305(18) . ?
N25A O19A 1.15(3) . ?
N25A O28A 1.200(19) . ?
O7 H7A 0.9644 . ?
O7 H7B 0.9625 . ?
O10 H10A 0.8503 . ?
O10 H10B 0.8498 . ?
O18 H18A 0.8497 . ?
O18 H18B 0.8505 . ?
O9 H9A 0.8640 . ?
O9 H9B 0.8641 . ?
O16 C75 1.26(3) . ?
C76 H76A 0.9600 . ?
C76 H76B 0.9600 . ?
C76 H76C 0.9600 . ?
C76 C75 1.62(3) . ?
C77 H77A 0.9600 . ?
C77 H77B 0.9600 . ?
C77 H77C 0.9600 . ?
C77 N13 1.42(3) . ?
C78 H78A 0.9600 . ?
C78 H78B 0.9600 . ?
C78 H78C 0.9600 . ?
C78 N13 1.52(4) . ?
C75 N13 1.334(18) . ?
O16A C75A 1.26(3) . ?
C75A C76A 1.53(4) . ?
C75A N13A 1.300(19) . ?
C76A H76D 0.9600 . ?
C76A H76E 0.9600 . ?
C76A H76F 0.9600 . ?
N13A C77A 1.53(2) . ?
N13A C78A 1.53(4) . ?
C77A H77D 0.9600 . ?
C77A H77E 0.9600 . ?
C77A H77F 0.9600 . ?
C78A H78D 0.9600 . ?
C78A H78E 0.9600 . ?
C78A H78F 0.9600 . ?
C79 H79 0.97(5) . ?
O17 H17A 0.8502 . ?
O17 H17B 0.8511 . ?
O15 C9 1.225(13) . ?
C71 H71A 0.9600 . ?
C71 H71B 0.9600 . ?
C71 H71C 0.9600 . ?
C71 C9 1.480(19) . ?
C72 H72A 0.9600 . ?
C72 H72B 0.9600 . ?
C72 H72C 0.9600 . ?
C72 N12 1.451(18) . ?
C73 H73A 0.9600 . ?
C73 H73B 0.9600 . ?
C73 H73C 0.9600 . ?
C73 N12 1.40(2) . ?
N12 C9 1.281(14) . ?
O15A C9A 1.17(3) . ?
C9A C71A 1.72(4) . ?
C9A N12A 1.40(2) . ?
C71A H71D 0.9600 . ?
C71A H71E 0.9600 . ?
C71A H71F 0.9600 . ?
N12A C72A 1.44(3) . ?
N12A C73A 1.51(3) . ?
C72A H72D 0.9600 . ?
C72A H72E 0.9600 . ?
C72A H72F 0.9600 . ?
C73A H73D 0.9600 . ?
C73A H73E 0.9600 . ?
C73A H73F 0.9600 . ?

loop_
_geom_torsion_atom_site_label_1
_geom_torsion_atom_site_label_2
_geom_torsion_atom_site_label_3
_geom_torsion_atom_site_label_4
_geom_torsion
_geom_torsion_site_symmetry_1
_geom_torsion_site_symmetry_2
_geom_torsion_site_symmetry_3
_geom_torsion_site_symmetry_4
_geom_torsion_publ_flag
C70 C67 N11 C69 2.4(10) . . . . ?
C70 C67 N11 C68 -179.3(6) . . . . ?
C49 C52 C56 C55 178.7(3) . . . . ?
C49 C52 C53 C54 -177.2(3) . . . . ?
C49 C50 C51 C46 -0.8(6) . . . . ?
C2 C1 O1 Zn1 -179.2(3) . . . . ?
C2 C1 O2 Zn1 179.3(3) . . . . ?
C2 C3 C4 C5 1.3(7) . . . . ?
C52 C49 C50 C51 179.4(3) . . . . ?
C52 C49 C48 C47 -178.1(3) . . . . ?
C52 C56 C55 C62 177.3(3) . . . . ?
C52 C56 C55 N7 -1.5(6) . . . . ?
C52 C53 C54 C57 175.1(3) . . . . ?
C52 C53 C54 N7 -1.8(6) . . . . ?
C12 C11 N1 C10 -0.6(5) . . . . ?
C12 C8 C5 C6 -9.2(6) . . . . ?
C12 C8 C5 C4 172.1(4) . . . . ?
C12 C8 C79 C10 -0.4(6) . . . . ?
C62 C55 N7 C54 -176.4(3) . . . . ?
C45 C46 C51 C50 179.6(3) . . . . ?
C18 C11 N1 C10 178.6(3) . . . . ?
C18 C19 C20 N3 1.4(6) . . . . ?
C56 C52 C53 C54 2.8(5) . . . . ?
C56 C55 N7 C54 2.5(5) . . . . ?
C11 C12 C8 C5 179.6(3) . . . . ?
C11 C12 C8 C79 -0.3(5) . . . . ?
C11 C18 C19 C20 -179.7(3) . . . . ?
C11 C18 C22 C21 178.1(3) . . . . ?
C1 C2 C7 C6 -178.0(4) . . . . ?
C1 C2 C3 C4 177.4(4) . . . . ?
C35 C33 N4 C32 179.7(3) . . . . ?
C35 C39 C38 N5 2.4(8) . . . . ?
C55 C62 C63 C64 177.6(4) . . . . ?
C55 C62 C66 C65 -177.3(4) . . . . ?
C27 C30 C31 C32 -176.7(3) . . . . ?
C27 C28 C29 C24 0.9(7) . . . . ?
C8 C12 C11 C18 -178.2(3) . . . . ?
C8 C12 C11 N1 0.9(5) . . . . ?
C8 C5 C6 C7 -179.1(4) . . . . ?
C8 C5 C4 C3 178.5(4) . . . . ?
C34 C33 N4 C32 1.0(5) . . . . ?
C34 C30 C31 C32 0.9(6) . . . . ?
C53 C52 C56 C55 -1.2(5) . . . . ?
C53 C54 C57 C58 30.2(6) . . . . ?
C53 C54 C57 C61 -150.5(4) . . . . ?
C53 C54 N7 C55 -0.9(6) . . . . ?
C5 C8 C79 C10 179.6(3) . . . . ?
C5 C6 C7 C2 0.0(7) . . . . ?
C33 C35 C39 C38 177.7(4) . . . . ?
C33 C35 C36 C37 -179.3(4) . . . . ?
C33 C34 C30 C27 176.2(3) . . . . ?
C33 C34 C30 C31 -1.4(5) . . . . ?
C54 C57 C58 C59 179.8(4) . . . . ?
C54 C57 C61 C60 178.6(4) . . . . ?
C47 C46 C51 C50 0.6(6) . . . . ?
C46 C45 O5 Zn3 177.7(3) . . . . ?
C46 C45 O6 Zn3 -178.0(3) . . . . ?
C46 C47 C48 C49 -1.8(6) . . . . ?
C24 C23 O3 Zn2 -178.1(3) . . . . ?
C24 C23 O4 Zn2 178.3(3) . . . . ?
C24 C25 C26 C27 0.8(7) . . . . ?
C30 C27 C28 C29 -177.9(4) . . . . ?
C30 C27 C26 C25 177.0(4) . . . . ?
C30 C34 C33 C35 -178.2(3) . . . . ?
C30 C34 C33 N4 0.4(6) . . . . ?
C30 C31 C32 C40 177.5(3) . . . . ?
C30 C31 C32 N4 0.5(6) . . . . ?
C13 C10 N1 C11 179.8(3) . . . . ?
C13 C10 C79 C8 -179.3(3) . . . . ?
C13 C14 C15 N2 -1.0(7) . . . . ?
C13 C17 C16 N2 -1.6(6) . . . . ?
C57 C54 N7 C55 -177.9(3) . . . . ?
C31 C32 C40 C44 -141.2(4) . . . . ?
C31 C32 C40 C41 38.8(5) . . . . ?
C31 C32 N4 C33 -1.5(6) . . . . ?
C6 C5 C4 C3 -0.3(7) . . . . ?
C23 C24 C25 C26 179.3(4) . . . . ?
C23 C24 C29 C28 179.9(4) . . . . ?
C7 C2 C1 O1 6.7(6) . . . . ?
C7 C2 C1 O2 -173.3(4) . . . . ?
C7 C2 C3 C4 -1.7(7) . . . . ?
C19 C18 C11 C12 -166.5(4) . . . . ?
C19 C18 C11 N1 14.4(5) . . . . ?
C19 C18 C22 C21 -0.1(5) . . . . ?
C19 C20 N3 Zn1 -175.6(3) . . . 1_655 ?
C19 C20 N3 C21 0.3(6) . . . . ?
C50 C49 C52 C56 17.8(5) . . . . ?
C50 C49 C52 C53 -162.3(4) . . . . ?
C50 C49 C48 C47 1.6(6) . . . . ?
C25 C24 C23 O3 -178.8(4) . . . . ?
C25 C24 C23 O4 1.4(6) . . . . ?
C25 C24 C29 C28 -1.6(7) . . . . ?
C48 C49 C52 C56 -162.5(4) . . . . ?
C48 C49 C52 C53 17.4(5) . . . . ?
C48 C49 C50 C51 -0.4(6) . . . . ?
C48 C47 C46 C45 -178.4(3) . . . . ?
C48 C47 C46 C51 0.6(6) . . . . ?
C10 C13 C14 C15 -179.7(4) . . . . ?
C10 C13 C17 C16 -179.0(4) . . . . ?
C28 C27 C30 C34 -9.2(6) . . . . ?
C28 C27 C30 C31 168.2(4) . . . . ?
C28 C27 C26 C25 -1.4(7) . . . . ?
C14 C13 C10 N1 155.2(4) . . . . ?
C14 C13 C10 C79 -24.8(6) . . . . ?
C14 C13 C17 C16 1.4(6) . . . . ?
C14 C15 N2 Zn1 -179.0(3) . . . 4_675 ?
C14 C15 N2 C16 0.9(6) . . . . ?
C32 C40 C44 C43 177.1(3) . . . . ?
C32 C40 C41 C42 -179.8(4) . . . . ?
C22 C18 C11 C12 15.4(5) . . . . ?
C22 C18 C11 N1 -163.8(3) . . . . ?
C22 C18 C19 C20 -1.4(6) . . . . ?
C22 C21 N3 Zn1 173.9(3) . . . 1_655 ?
C22 C21 N3 C20 -1.9(6) . . . . ?
C40 C32 N4 C33 -178.6(3) . . . . ?
C40 C41 C42 N6 3.2(6) . . . . ?
C26 C27 C30 C34 172.4(4) . . . . ?
C26 C27 C30 C31 -10.2(6) . . . . ?
C26 C27 C28 C29 0.6(7) . . . . ?
C17 C13 C10 N1 -24.3(5) . . . . ?
C17 C13 C10 C79 155.6(4) . . . . ?
C17 C13 C14 C15 -0.2(6) . . . . ?
C17 C16 N2 Zn1 -179.6(3) . . . 4_675 ?
C17 C16 N2 C15 0.4(6) . . . . ?
C3 C2 C1 O1 -172.4(4) . . . . ?
C3 C2 C1 O2 7.6(6) . . . . ?
C3 C2 C7 C6 1.1(7) . . . . ?
C4 C5 C6 C7 -0.4(7) . . . . ?
C39 C35 C33 C34 17.5(6) . . . . ?
C39 C35 C33 N4 -161.2(4) . . . . ?
C39 C35 C36 C37 -1.2(7) . . . . ?
C39 C38 N5 Zn2 177.4(4) . . . 1_655 ?
C39 C38 N5 C37 -2.6(7) . . . . ?
C44 C40 C41 C42 0.2(6) . . . . ?
C44 C43 N6 Zn3 -178.4(3) . . . . ?
C44 C43 N6 C42 0.5(6) . . . . ?
C41 C40 C44 C43 -2.9(5) . . . . ?
C41 C42 N6 Zn3 175.3(3) . . . . ?
C41 C42 N6 C43 -3.5(6) . . . . ?
C63 C64 N9 Zn3 -178.6(4) . . . 1_655 ?
C63 C64 N9 C65 1.2(7) . . . . ?
C63 C62 C55 C56 165.4(4) . . . . ?
C63 C62 C55 N7 -15.7(5) . . . . ?
C63 C62 C66 C65 1.7(7) . . . . ?
C29 C24 C23 O3 -0.3(6) . . . . ?
C29 C24 C23 O4 179.9(4) . . . . ?
C29 C24 C25 C26 0.8(7) . . . . ?
C66 C62 C55 C56 -15.7(6) . . . . ?
C66 C62 C55 N7 163.3(4) . . . . ?
C66 C62 C63 C64 -1.5(7) . . . . ?
C66 C65 N9 Zn3 178.9(4) . . . 1_655 ?
C66 C65 N9 C64 -0.9(7) . . . . ?
C58 C57 C61 C60 -2.1(6) . . . . ?
C58 C59 N8 Zn2 177.8(3) . . . 1_654 ?
C58 C59 N8 C60 -3.4(6) . . . . ?
C36 C37 N5 Zn2 -179.1(4) . . . 1_655 ?
C36 C37 N5 C38 0.8(7) . . . . ?
C36 C35 C33 C34 -164.5(4) . . . . ?
C36 C35 C33 N4 16.8(5) . . . . ?
C36 C35 C39 C38 -0.4(7) . . . . ?
C61 C57 C58 C59 0.5(6) . . . . ?
C61 C60 N8 Zn2 -179.6(3) . . . 1_654 ?
C61 C60 N8 C59 1.6(6) . . . . ?
N3 C21 C22 C18 1.9(6) . . . . ?
N7 C54 C57 C58 -152.6(4) . . . . ?
N7 C54 C57 C61 26.6(5) . . . . ?
N1 C10 C79 C8 0.7(6) . . . . ?
N4 C32 C40 C44 36.1(5) . . . . ?
N4 C32 C40 C41 -144.0(4) . . . . ?
N5 C37 C36 C35 1.1(8) . . . . ?
N9 C64 C63 C62 0.0(8) . . . . ?
N9 C65 C66 C62 -0.6(8) . . . . ?
N6 C43 C44 C40 2.7(6) . . . . ?
N8 C59 C58 C57 2.4(6) . . . . ?
N8 C60 C61 C57 1.2(6) . . . . ?
O13 N10 O11 Zn3 -159.8(5) . . . . ?
O1 C1 O2 Zn1 -0.7(4) . . . . ?
O2 C1 O1 Zn1 0.8(4) . . . . ?
O5 C45 C46 C47 162.9(3) . . . . ?
O5 C45 C46 C51 -16.1(5) . . . . ?
O5 C45 O6 Zn3 2.2(3) . . . . ?
O8 N25 O28 Zn2 -167.1(11) . . . . ?
O14 C67 N11 C69 -179.0(6) . . . . ?
O14 C67 N11 C68 -0.6(10) . . . . ?
O6 C45 C46 C47 -16.9(5) . . . . ?
O6 C45 C46 C51 164.1(4) . . . . ?
O6 C45 O5 Zn3 -2.6(4) . . . . ?
O12 N10 O11 Zn3 18.2(8) . . . . ?
O19 N25 O28 Zn2 4(3) . . . . ?
O3 C23 O4 Zn2 -1.6(4) . . . . ?
O4 C23 O3 Zn2 1.7(4) . . . . ?
O8A N25A O28A Zn2 -175(2) . . . . ?
O19A N25A O28A Zn2 -3(4) . . . . ?
O16 C75 N13 C77 14(3) . . . . ?
O16 C75 N13 C78 -163(2) . . . . ?
C76 C75 N13 C77 -161(2) . . . . ?
C76 C75 N13 C78 23(2) . . . . ?
O16A C75A N13A C77A 28(2) . . . . ?
O16A C75A N13A C78A -161(2) . . . . ?
C76A C75A N13A C77A -161(2) . . . . ?
C76A C75A N13A C78A 10(3) . . . . ?
C79 C8 C5 C6 170.8(4) . . . . ?
C79 C8 C5 C4 -8.0(6) . . . . ?
C79 C10 N1 C11 -0.2(5) . . . . ?
C72 N12 C9 O15 -173.5(17) . . . . ?
C72 N12 C9 C71 1(2) . . . . ?
C73 N12 C9 O15 -0.4(19) . . . . ?
C73 N12 C9 C71 173.6(17) . . . . ?
O15A C9A N12A C72A -165(3) . . . . ?
O15A C9A N12A C73A 15(4) . . . . ?
C71A C9A N12A C72A -3(3) . . . . ?
C71A C9A N12A C73A 177(3) . . . . ?
